data_7233006
loop_
_publ_author_name
'Hu, Mixia'
'Yan, YaLi'
'Zhu, Baohua'
'Chang, Fei'
'Yu, Shiyong'
'Alatan, Gaole'

_publ_section_title
;
 A series of Mn(i) photo-activated carbon monoxide-releasing molecules
 with benzimidazole coligands: synthesis, structural characterization, CO
 releasing properties and biological activity evaluation
;
_journal_issue 36
_journal_name_full 'RSC Advances'
_journal_page_first 20505
_journal_paper_doi 10.1039/C9RA01370A
_journal_volume 9
_journal_year 2019
_chemical_formula_moiety '0.25(C17 H10 Br Mn N4 O3)'
_chemical_formula_sum 'C4.25 H2.5 Br0.25 Mn0.25 N O0.75'
_chemical_formula_weight 113.28
_space_group_crystal_system monoclinic
_space_group_IT_number 14
_space_group_name_Hall '-P 2ybc'
_space_group_name_H-M_alt 'P 1 21/c 1'
_symmetry_Int_Tables_number 14
_symmetry_space_group_name_Hall '-P 2ybc'
_symmetry_space_group_name_H-M 'P 1 21/c 1'
_atom_sites_solution_primary iterative
_audit_creation_date 2019-05-13
_audit_creation_method
;
Olex2 1.2
(compiled 2018.05.29 svn.r3508 for OlexSys, GUI svn.r5506)
;
_audit_update_record
;
2019-05-26 deposited with the CCDC.    2019-06-17 downloaded from the CCDC.
;
_cell_angle_alpha 90
_cell_angle_beta 96.754(6)
_cell_angle_gamma 90
_cell_formula_units_Z 16
_cell_length_a 7.090(2)
_cell_length_b 18.276(6)
_cell_length_c 13.255(4)
_cell_measurement_reflns_used 1600
_cell_measurement_temperature 296(2)
_cell_measurement_theta_max 22.872
_cell_measurement_theta_min 2.893
_cell_volume 1705.6(9)
_computing_cell_refinement 'SAINT v8.34A (Bruker, 2013)'
_computing_data_reduction 'SAINT v8.34A (Bruker, 2013)'
_computing_molecular_graphics 'Olex2 (Dolomanov et al., 2009)'
_computing_publication_material 'Olex2 (Dolomanov et al., 2009)'
_computing_structure_refinement 'olex2.refine (Bourhis et al., 2015)'
_computing_structure_solution 'olex2.solve (Bourhis et al., 2015)'
_diffrn_ambient_temperature 296.15
_diffrn_measured_fraction_theta_full 0.9795
_diffrn_measured_fraction_theta_max 0.9795
_diffrn_measurement_device_type 'CCD area detector'
_diffrn_measurement_method 'phi and omega scans'
_diffrn_radiation_monochromator graphite
_diffrn_radiation_type 'Mo K\a'
_diffrn_radiation_wavelength 0.71073
_diffrn_reflns_av_R_equivalents 0.0649
_diffrn_reflns_av_unetI/netI 0.0904
_diffrn_reflns_limit_h_max 9
_diffrn_reflns_limit_h_min -9
_diffrn_reflns_limit_k_max 17
_diffrn_reflns_limit_k_min -23
_diffrn_reflns_limit_l_max 15
_diffrn_reflns_limit_l_min -16
_diffrn_reflns_number 10348
_diffrn_reflns_theta_full 27.7089
_diffrn_reflns_theta_max 27.71
_diffrn_reflns_theta_min 2.71
_exptl_absorpt_coefficient_mu 3.141
_exptl_absorpt_correction_T_max 0.7456
_exptl_absorpt_correction_T_min 0.5866
_exptl_absorpt_correction_type none
_exptl_absorpt_process_details
;
SADABS-2014/3 (Bruker,2014/3) was used for absorption correction.
wR2(int) was 0.0870 before and 0.0451 after correction.
The Ratio of minimum to maximum transmission is 0.7867.
The \l/2 correction factor is 0.00150.
;
_exptl_crystal_density_diffrn 1.7643
_exptl_crystal_density_method 'not measured'
_exptl_crystal_F_000 896.6285
_refine_diff_density_max 1.0575
_refine_diff_density_min -1.2192
_refine_diff_density_rms 0.2412
_refine_ls_d_res_high 0.7643
_refine_ls_d_res_low 7.5066
_refine_ls_extinction_expression Fc^*^=kFc[1+0.001xFc^2^\l^3^/sin(2\q)]^-1/4^
_refine_ls_goodness_of_fit_ref 0.9305
_refine_ls_hydrogen_treatment constr
_refine_ls_matrix_type full
_refine_ls_number_constraints 20
_refine_ls_number_parameters 236
_refine_ls_number_reflns 3920
_refine_ls_number_restraints 0
_refine_ls_restrained_S_all 0.9305
_refine_ls_R_factor_all 0.1025
_refine_ls_R_factor_gt 0.0480
_refine_ls_shift/su_max 1.5057
_refine_ls_shift/su_mean 0.0069
_refine_ls_structure_factor_coef Fsqd
_refine_ls_weighting_details 'w=1/[\s^2^(Fo^2^)+(0.0386P)^2^+1.2896P] where P=(Fo^2^+2Fc^2^)/3'
_refine_ls_weighting_scheme calc
_refine_ls_wR_factor_gt 0.0848
_refine_ls_wR_factor_ref 0.1019
_reflns_Friedel_coverage 0.0
_reflns_limit_h_max 9
_reflns_limit_h_min -9
_reflns_limit_k_max 23
_reflns_limit_k_min 0
_reflns_limit_l_max 16
_reflns_limit_l_min 0
_reflns_number_gt 2418
_reflns_number_total 3920
_reflns_threshold_expression I>=2u(I)
_cod_data_source_file c9ra01370a2.cif
_cod_data_source_block h
_cod_original_cell_volume 1705.8(9)
_cod_database_code 7233006
_olex2_refinement_description
;
1. Fixed Uiso
 At 1.2 times of:
  All C(H) groups, All N(H) groups
2.a Aromatic/amide H refined with riding coordinates:
 C13(H13), C10(H10), C5(H5), C11(H11), C2(H2), C4(H4), C3(H3), C12(H12),
 N3(H3a), N2(H2a)
;
_olex2_submission_special_instructions 'No special instructions were received'

loop_
_space_group_symop_id
_space_group_symop_operation_xyz
1 x,y,z
2 -x,y+1/2,-z+1/2
3 -x,-y,-z
4 x,-y-1/2,z-1/2

loop_
_atom_site_label
_atom_site_type_symbol
_atom_site_fract_x
_atom_site_fract_y
_atom_site_fract_z
_atom_site_U_iso_or_equiv
_atom_site_adp_type
_atom_site_occupancy
_atom_site_refinement_flags_posn
Br1 Br 1.10447(7) 0.32725(2) 0.43891(4) 0.03659(16) Uani 1.000000 .
Mn2 Mn 0.80402(9) 0.30950(3) 0.52736(5) 0.02906(19) Uani 1.000000 .
C8 C 0.8584(5) 0.4580(2) 0.5982(3) 0.0244(9) Uani 1.000000 .
C7 C 0.7520(5) 0.4649(2) 0.4994(3) 0.0238(9) Uani 1.000000 .
C9 C 1.0044(6) 0.4732(2) 0.7517(3) 0.0260(10) Uani 1.000000 .
C1 C 0.6000(6) 0.4251(2) 0.3594(3) 0.0279(10) Uani 1.000000 .
C13 C 1.0713(6) 0.3470(2) 0.7971(3) 0.0356(11) Uani 1.000000 .
H13 H 1.0691(6) 0.2974(2) 0.7816(3) 0.0427(14) Uiso 1.000000 R
C10 C 1.0833(6) 0.4984(2) 0.8453(3) 0.0340(11) Uani 1.000000 .
H10 H 1.0867(6) 0.5480(2) 0.8610(3) 0.0408(13) Uiso 1.000000 R
C5 C 0.5161(6) 0.5397(2) 0.2700(3) 0.0323(11) Uani 1.000000 .
H5 H 0.5166(6) 0.5906(2) 0.2671(3) 0.0388(13) Uiso 1.000000 R
C14 C 0.9936(6) 0.3984(2) 0.7270(3) 0.0259(10) Uani 1.000000 .
C11 C 1.1563(7) 0.4468(3) 0.9138(4) 0.0429(13) Uani 1.000000 .
H11 H 1.2105(7) 0.4617(3) 0.9778(4) 0.0515(15) Uiso 1.000000 R
C15 C 0.9259(7) 0.2351(2) 0.5964(4) 0.0388(12) Uani 1.000000 .
C6 C 0.5994(5) 0.5016(2) 0.3545(3) 0.0245(10) Uani 1.000000 .
C2 C 0.5127(6) 0.3839(2) 0.2787(4) 0.0380(12) Uani 1.000000 .
H2 H 0.5095(6) 0.3331(2) 0.2814(4) 0.0456(14) Uiso 1.000000 R
C4 C 0.4327(6) 0.4976(3) 0.1907(4) 0.0403(12) Uani 1.000000 .
H4 H 0.3753(6) 0.5207(3) 0.1325(4) 0.0484(15) Uiso 1.000000 R
C16 C 0.7128(7) 0.2450(2) 0.4298(4) 0.0389(12) Uani 1.000000 .
C3 C 0.4320(7) 0.4214(3) 0.1955(4) 0.0431(13) Uani 1.000000 .
H3 H 0.3746(7) 0.3952(3) 0.1401(4) 0.0517(15) Uiso 1.000000 R
C12 C 1.1515(7) 0.3721(3) 0.8901(4) 0.0425(13) Uani 1.000000 .
H12 H 1.2038(7) 0.3387(3) 0.9384(4) 0.0510(15) Uiso 1.000000 R
C17 C 0.5983(7) 0.2917(2) 0.5911(4) 0.0392(12) Uani 1.000000 .
N4 N 0.9001(4) 0.39057(17) 0.6293(3) 0.0252(8) Uani 1.000000 .
N1 N 0.6977(5) 0.40344(17) 0.4521(3) 0.0274(8) Uani 1.000000 .
N3 N 0.9188(4) 0.50944(17) 0.6671(3) 0.0257(8) Uani 1.000000 .
H3a H 0.9064(4) 0.55602(17) 0.6598(3) 0.0308(10) Uiso 1.000000 R
N2 N 0.6958(4) 0.52530(17) 0.4451(3) 0.0260(8) Uani 1.000000 .
H2a H 0.7162(4) 0.57000(17) 0.4635(3) 0.0312(10) Uiso 1.000000 R
O1 O 0.4732(5) 0.2771(2) 0.6322(3) 0.0598(11) Uani 1.000000 .
O2 O 0.9982(6) 0.18569(18) 0.6371(3) 0.0652(12) Uani 1.000000 .
O3 O 0.6528(6) 0.20158(19) 0.3736(3) 0.0677(13) Uani 1.000000 .

loop_
_atom_site_aniso_label
_atom_site_aniso_U_11
_atom_site_aniso_U_22
_atom_site_aniso_U_33
_atom_site_aniso_U_12
_atom_site_aniso_U_13
_atom_site_aniso_U_23
Br1 0.0440(3) 0.0244(2) 0.0408(3) -0.0006(2) 0.0025(2) -0.0033(2)
Mn2 0.0357(4) 0.0194(3) 0.0305(4) -0.0023(3) -0.0029(3) -0.0009(3)
C8 0.022(2) 0.024(2) 0.026(3) -0.0027(16) 0.0005(18) 0.0015(18)
C7 0.021(2) 0.021(2) 0.028(3) 0.0020(16) -0.0013(18) 0.0005(18)
C9 0.027(2) 0.028(2) 0.023(3) -0.0008(17) -0.0010(19) 0.0011(18)
C1 0.026(2) 0.030(2) 0.027(3) -0.0002(18) -0.0005(19) 0.0009(19)
C13 0.047(3) 0.028(2) 0.030(3) -0.002(2) -0.003(2) 0.0044(19)
C10 0.042(3) 0.029(2) 0.029(3) -0.001(2) -0.001(2) -0.006(2)
C5 0.032(2) 0.034(2) 0.030(3) 0.0048(19) 0.002(2) 0.006(2)
C14 0.026(2) 0.024(2) 0.028(3) -0.0023(17) 0.0011(19) 0.0007(18)
C11 0.056(3) 0.044(3) 0.025(3) -0.002(2) -0.010(2) -0.003(2)
C15 0.053(3) 0.027(3) 0.036(3) -0.004(2) 0.002(2) -0.002(2)
C6 0.023(2) 0.023(2) 0.027(3) 0.0015(16) 0.0003(18) -0.0014(18)
C2 0.043(3) 0.032(3) 0.037(3) -0.003(2) -0.003(2) -0.006(2)
C4 0.036(3) 0.053(3) 0.029(3) 0.005(2) -0.006(2) 0.004(2)
C16 0.044(3) 0.027(2) 0.045(3) -0.001(2) -0.001(2) 0.002(2)
C3 0.048(3) 0.048(3) 0.030(3) -0.004(2) -0.010(2) -0.008(2)
C12 0.054(3) 0.043(3) 0.028(3) 0.002(2) -0.007(2) 0.010(2)
C17 0.051(3) 0.026(2) 0.038(3) -0.004(2) -0.007(3) 0.003(2)
N4 0.0284(19) 0.0224(18) 0.024(2) -0.0007(14) -0.0023(16) 0.0024(14)
N1 0.0313(19) 0.0230(18) 0.026(2) -0.0014(15) -0.0034(17) -0.0024(15)
N3 0.034(2) 0.0177(17) 0.024(2) 0.0008(14) -0.0011(16) -0.0012(14)
N2 0.0283(19) 0.0195(17) 0.029(2) -0.0017(14) -0.0001(16) -0.0027(15)
O1 0.048(2) 0.070(3) 0.063(3) -0.010(2) 0.011(2) 0.006(2)
O2 0.093(3) 0.030(2) 0.068(3) 0.0119(18) -0.011(2) 0.0144(18)
O3 0.079(3) 0.043(2) 0.075(3) -0.0097(19) -0.017(2) -0.026(2)

loop_
_atom_type_symbol
_atom_type_scat_dispersion_real
_atom_type_scat_dispersion_imag
_atom_type_scat_Cromer_Mann_a1
_atom_type_scat_Cromer_Mann_a2
_atom_type_scat_Cromer_Mann_a3
_atom_type_scat_Cromer_Mann_a4
_atom_type_scat_Cromer_Mann_b1
_atom_type_scat_Cromer_Mann_b2
_atom_type_scat_Cromer_Mann_b3
_atom_type_scat_Cromer_Mann_b4
_atom_type_scat_Cromer_Mann_c
_atom_type_scat_source
_atom_type_scat_dispersion_source
C 0.00347 0.00161 2.31000 1.02000 1.58860 0.86500 20.84390 10.20750 0.56870 51.65120 0.215599998832 'International Tables Volume C Table 6.1.1.4 (pp. 500-502)' 'Henke, Gullikson and Davis, At. Data and Nucl. Data Tables, 1993, 54, 2'
H 0.00000 0.00000 0.49300 0.32291 0.14019 0.04081 10.51090 26.12570 3.14236 57.79970 0.0030380000826 'International Tables Volume C Table 6.1.1.4 (pp. 500-502)' 'Henke, Gullikson and Davis, At. Data and Nucl. Data Tables, 1993, 54, 2'
Mn 0.34779 0.73263 11.28190 7.35730 3.01930 2.24410 5.34090 0.34320 17.86740 83.75430 1.089599967 'International Tables Volume C Table 6.1.1.4 (pp. 500-502)' 'Henke, Gullikson and Davis, At. Data and Nucl. Data Tables, 1993, 54, 2'
O 0.01158 0.00611 3.04850 2.28680 1.54630 0.86700 13.27710 5.70110 0.32390 32.90890 0.250800013542 'International Tables Volume C Table 6.1.1.4 (pp. 500-502)' 'Henke, Gullikson and Davis, At. Data and Nucl. Data Tables, 1993, 54, 2'
N 0.00653 0.00323 12.21260 3.13220 2.01250 1.16630 0.00570 9.89330 28.99750 0.58260 -11.5290002823 'International Tables Volume C Table 6.1.1.4 (pp. 500-502)' 'Henke, Gullikson and Davis, At. Data and Nucl. Data Tables, 1993, 54, 2'
Br -0.28346 2.55990 17.17890 5.23580 5.63770 3.98510 2.17230 16.57960 0.26090 41.43280 2.95569992065 'International Tables Volume C Table 6.1.1.4 (pp. 500-502)' 'Henke, Gullikson and Davis, At. Data and Nucl. Data Tables, 1993, 54, 2'

loop_
_geom_angle_atom_site_label_1
_geom_angle_atom_site_label_2
_geom_angle_atom_site_label_3
_geom_angle
C15 Mn2 Br1 87.33(16)
C16 Mn2 Br1 90.12(16)
C16 Mn2 C15 88.9(2)
C17 Mn2 Br1 176.66(14)
C17 Mn2 C15 89.5(2)
C17 Mn2 C16 88.7(2)
N4 Mn2 Br1 88.87(10)
N4 Mn2 C15 96.18(17)
N4 Mn2 C16 174.77(17)
N4 Mn2 C17 92.62(18)
N1 Mn2 Br1 87.14(10)
N1 Mn2 C15 172.15(17)
N1 Mn2 C16 96.67(17)
N1 Mn2 C17 96.09(17)
N1 Mn2 N4 78.15(12)
N4 C8 C7 116.0(3)
N3 C8 C7 130.4(3)
N3 C8 N4 113.5(4)
N1 C7 C8 116.8(3)
N2 C7 C8 130.3(3)
N2 C7 N1 112.9(3)
C14 C9 C10 122.6(4)
N3 C9 C10 131.7(4)
N3 C9 C14 105.7(3)
C2 C1 C6 120.4(4)
N1 C1 C6 108.9(3)
N1 C1 C2 130.8(4)
C12 C13 C14 117.7(4)
C11 C10 C9 116.7(4)
C4 C5 C6 115.9(4)
C13 C14 C9 119.7(4)
N4 C14 C9 108.9(3)
N4 C14 C13 131.4(4)
C12 C11 C10 121.7(4)
O2 C15 Mn2 176.8(4)
C5 C6 C1 122.5(4)
N2 C6 C1 105.9(3)
N2 C6 C5 131.5(4)
C3 C2 C1 117.1(4)
C3 C4 C5 121.8(4)
O3 C16 Mn2 175.5(5)
C4 C3 C2 122.3(4)
C11 C12 C13 121.6(4)
O1 C17 Mn2 176.4(4)
C8 N4 Mn2 114.9(3)
C14 N4 Mn2 140.1(3)
C14 N4 C8 104.9(3)
C7 N1 Mn2 113.9(3)
C1 N1 Mn2 140.4(3)
C1 N1 C7 105.3(3)
C9 N3 C8 107.0(3)
C6 N2 C7 107.0(3)

loop_
_geom_bond_atom_site_label_1
_geom_bond_atom_site_label_2
_geom_bond_distance
Br1 Mn2 2.5701(11)
Mn2 C15 1.803(5)
Mn2 C16 1.813(5)
Mn2 C17 1.799(6)
Mn2 N4 2.066(3)
Mn2 N1 2.082(3)
C8 C7 1.438(5)
C8 N4 1.322(5)
C8 N3 1.344(5)
C7 N1 1.322(5)
C7 N2 1.352(5)
C9 C10 1.378(6)
C9 C14 1.406(5)
C9 N3 1.380(5)
C1 C6 1.399(5)
C1 C2 1.392(6)
C1 N1 1.395(5)
C13 C14 1.389(5)
C13 C12 1.374(6)
C10 C11 1.368(6)
C5 C6 1.391(6)
C5 C4 1.378(6)
C14 N4 1.392(5)
C11 C12 1.401(6)
C15 O2 1.142(5)
C6 N2 1.381(5)
C2 C3 1.365(6)
C4 C3 1.395(6)
C16 O3 1.136(5)
C17 O1 1.126(6)
